data_4342538
loop_
_publ_author_name
'Davidson, Jillian J.'
'DeMott, Jessica C.'
'Douvris, Christos'
'Fafard, Claudia M.'
'Bhuvanesh, Nattamai'
'Chen, Chun-Hsing'
'Herbert, David E.'
'Lee, Chun-I'
'McCulloch, Billy J.'
'Foxman, Bruce M.'
'Ozerov, Oleg V.'

_publ_section_title
;
 Comparison of the Electronic Properties of Diarylamido-Based PNZ Pincer
 Ligands: Redox Activity at the Ligand and Donor Ability Toward the Metal.
;
_journal_issue 6
_journal_name_full 'Inorganic chemistry'
_journal_page_first 2916
_journal_page_last 2935
_journal_paper_doi 10.1021/ic503062w
_journal_volume 54
_journal_year 2015
_chemical_formula_moiety 'C26 H40 Cl N O2 P2 Pd, C7 H8'
_chemical_formula_sum 'C33 H48 Cl N O2 P2 Pd'
_chemical_formula_weight 694.51
_chemical_name_systematic
;
 ?
;
_space_group_crystal_system monoclinic
_space_group_IT_number 14
_space_group_name_Hall '-P 2yn'
_space_group_name_H-M_alt 'P 1 21/n 1'
_symmetry_space_group_name_Hall '-P 2yn'
_symmetry_space_group_name_H-M 'P 1 21/n 1'
_atom_sites_solution_hydrogens geom
_atom_sites_solution_primary direct
_atom_sites_solution_secondary difmap
_audit_creation_method SHELXL-2013
_cell_angle_alpha 90
_cell_angle_beta 100.72(3)
_cell_angle_gamma 90
_cell_formula_units_Z 4
_cell_length_a 14.583(3)
_cell_length_b 7.7700(16)
_cell_length_c 29.984(6)
_cell_measurement_reflns_used 3488
_cell_measurement_temperature 150(2)
_cell_measurement_theta_max 22.68
_cell_measurement_theta_min 2.29
_cell_volume 3338.2(12)
_computing_cell_refinement 'Apex2 v2013.2-0 (Bruker AXS, 2008)'
_computing_data_collection 'Apex2 v2013.2-0 (Bruker AXS, 2008)'
_computing_data_reduction 'SAINT v8.18c (Bruker AXS, 2008)'
_computing_molecular_graphics 'shelXle rev 647 (Hubschle et al, 2011)'
_computing_structure_refinement 'SHELXL-2013/4 (Sheldrick, 2013)'
_computing_structure_solution 'SHELXS-97 (Sheldrick, 2013)'
_diffrn_ambient_temperature 150(2)
_diffrn_measured_fraction_theta_full 0.999
_diffrn_measured_fraction_theta_max 0.988
_diffrn_measurement_device_type 'Bruker APEX-II CCD'
_diffrn_measurement_method '\w scans'
_diffrn_radiation_monochromator graphite
_diffrn_radiation_source 'sealed tube'
_diffrn_radiation_type MoK\a
_diffrn_radiation_wavelength 0.71073
_diffrn_reflns_av_R_equivalents 0.0740
_diffrn_reflns_av_unetI/netI 0.0599
_diffrn_reflns_Laue_measured_fraction_full 0.999
_diffrn_reflns_Laue_measured_fraction_max 0.988
_diffrn_reflns_limit_h_max 18
_diffrn_reflns_limit_h_min -18
_diffrn_reflns_limit_k_max 10
_diffrn_reflns_limit_k_min -9
_diffrn_reflns_limit_l_max 38
_diffrn_reflns_limit_l_min -38
_diffrn_reflns_number 37452
_diffrn_reflns_point_group_measured_fraction_full 0.999
_diffrn_reflns_point_group_measured_fraction_max 0.988
_diffrn_reflns_theta_full 25.242
_diffrn_reflns_theta_max 27.632
_diffrn_reflns_theta_min 2.286
_exptl_absorpt_coefficient_mu 0.761
_exptl_absorpt_correction_T_max 0.7456
_exptl_absorpt_correction_T_min 0.6357
_exptl_absorpt_correction_type multi-scan
_exptl_absorpt_process_details 'SADABS 2008/1 (Sheldrick, 2008)'
_exptl_crystal_colour orange
_exptl_crystal_density_diffrn 1.382
_exptl_crystal_description block
_exptl_crystal_F_000 1448
_exptl_crystal_size_max 0.24
_exptl_crystal_size_mid 0.10
_exptl_crystal_size_min 0.06
_refine_diff_density_max 0.519
_refine_diff_density_min -0.705
_refine_diff_density_rms 0.093
_refine_ls_extinction_method none
_refine_ls_goodness_of_fit_ref 1.018
_refine_ls_hydrogen_treatment constr
_refine_ls_matrix_type full
_refine_ls_number_parameters 372
_refine_ls_number_reflns 7676
_refine_ls_number_restraints 0
_refine_ls_restrained_S_all 1.018
_refine_ls_R_factor_all 0.0633
_refine_ls_R_factor_gt 0.0381
_refine_ls_shift/su_max 0.003
_refine_ls_shift/su_mean 0.000
_refine_ls_structure_factor_coef Fsqd
_refine_ls_weighting_details 'w=1/[\s^2^(Fo^2^)+(0.0308P)^2^+1.3251P] where P=(Fo^2^+2Fc^2^)/3'
_refine_ls_weighting_scheme calc
_refine_ls_wR_factor_gt 0.0746
_refine_ls_wR_factor_ref 0.0844
_reflns_Friedel_coverage 0.000
_reflns_number_gt 5718
_reflns_number_total 7676
_reflns_threshold_expression 'I > 2\s(I)'
_cod_data_source_file ic503062w_si_002.cif
_cod_data_source_block 4-PdCl
_cod_depositor_comments 'Adding full bibliography for 4342538--4342546.cif.'
_cod_database_code 4342538
_shelx_space_group_comment
;
The symmetry employed for this shelxl refinement is uniquely defined
by the following loop, which should always be used as a source of
symmetry information in preference to the above space-group names.
They are only intended as comments.
;
_computing_refinement_gui 'shelXle rev 647 (Hubschle et al, 2011)'
_shelxl_version_number 2013-4

loop_
_space_group_symop_operation_xyz
'x, y, z'
'-x+1/2, y+1/2, -z+1/2'
'-x, -y, -z'
'x-1/2, -y-1/2, z-1/2'

loop_
_atom_site_label
_atom_site_type_symbol
_atom_site_fract_x
_atom_site_fract_y
_atom_site_fract_z
_atom_site_U_iso_or_equiv
_atom_site_adp_type
_atom_site_occupancy
_atom_site_site_symmetry_order
_atom_site_calc_flag
_atom_site_refinement_flags_posn
_atom_site_refinement_flags_adp
Pd1 Pd 0.82935(2) 0.76845(3) 0.10114(2) 0.01749(7) Uani 1 1 d . .
O1 O 0.50281(14) 0.9180(3) 0.23047(7) 0.0317(5) Uani 1 1 d . .
Cl1 Cl 0.81069(5) 0.66763(11) 0.02674(3) 0.03111(19) Uani 1 1 d . .
N1 N 0.84155(16) 0.8609(3) 0.16562(8) 0.0190(5) Uani 1 1 d . .
P1 P 0.68246(5) 0.68750(9) 0.10970(3) 0.01793(16) Uani 1 1 d . .
C1 C 0.75935(19) 0.8827(3) 0.18363(9) 0.0168(6) Uani 1 1 d . .
C28 C 0.3168(3) 0.9127(6) 0.05432(14) 0.0498(11) Uani 1 1 d . .
H28 H 0.3112 1.0070 0.0338 0.060 Uiso 1 1 calc R U
C29 C 0.3046(3) 0.7450(6) 0.03754(13) 0.0470(10) Uani 1 1 d . .
H29 H 0.2909 0.7257 0.0057 0.056 Uiso 1 1 calc R U
C2 C 0.6776(2) 0.7915(3) 0.16316(9) 0.0187(6) Uani 1 1 d . .
C3 C 0.5944(2) 0.8052(4) 0.18010(10) 0.0212(6) Uani 1 1 d . .
H3 H 0.5412 0.7414 0.1662 0.025 Uiso 1 1 calc R U
C5 C 0.6660(2) 1.0095(4) 0.23554(10) 0.0219(6) Uani 1 1 d . .
H5 H 0.6619 1.0863 0.2597 0.026 Uiso 1 1 calc R U
C27 C 0.3373(2) 0.9430(5) 0.10101(14) 0.0404(9) Uani 1 1 d . .
C6 C 0.7493(2) 0.9967(4) 0.21896(9) 0.0212(6) Uani 1 1 d . .
H6 H 0.8006 1.0670 0.2319 0.025 Uiso 1 1 calc R U
C9 C 1.0918(2) 0.9999(4) 0.18576(10) 0.0221(7) Uani 1 1 d . .
H9 H 1.1391 1.0199 0.1684 0.027 Uiso 1 1 calc R U
C8 C 1.0025(2) 0.9434(4) 0.16393(9) 0.0190(6) Uani 1 1 d . .
C7 C 0.93008(19) 0.9154(3) 0.18854(9) 0.0174(6) Uani 1 1 d . .
C10 C 1.1107(2) 1.0261(4) 0.23232(10) 0.0233(7) Uani 1 1 d . .
C20 C 0.7431(2) 0.3734(4) 0.14626(11) 0.0349(8) Uani 1 1 d . .
H20A H 0.7376 0.2478 0.1447 0.052 Uiso 1 1 calc R U
H20B H 0.7411 0.4120 0.1772 0.052 Uiso 1 1 calc R U
H20C H 0.8024 0.4086 0.1381 0.052 Uiso 1 1 calc R U
C11 C 1.0420(2) 0.9852(4) 0.25738(10) 0.0243(7) Uani 1 1 d . .
H11 H 1.0555 0.9959 0.2895 0.029 Uiso 1 1 calc R U
C19 C 0.5683(2) 0.4057(4) 0.12587(14) 0.0418(9) Uani 1 1 d . .
H19A H 0.5616 0.2802 0.1256 0.063 Uiso 1 1 calc R U
H19B H 0.5175 0.4565 0.1038 0.063 Uiso 1 1 calc R U
H19C H 0.5657 0.4495 0.1563 0.063 Uiso 1 1 calc R U
C12 C 0.9545(2) 0.9296(4) 0.23635(10) 0.0220(7) Uani 1 1 d . .
H12 H 0.9098 0.9002 0.2544 0.026 Uiso 1 1 calc R U
C24 C 0.9793(2) 1.0667(4) 0.06751(10) 0.0220(7) Uani 1 1 d . .
H24 H 0.9588 1.0260 0.0356 0.026 Uiso 1 1 calc R U
C13 C 0.5060(2) 0.9341(4) 0.27809(11) 0.0354(8) Uani 1 1 d . .
H13A H 0.4440 0.9110 0.2849 0.053 Uiso 1 1 calc R U
H13B H 0.5253 1.0512 0.2878 0.053 Uiso 1 1 calc R U
H13C H 0.5509 0.8513 0.2943 0.053 Uiso 1 1 calc R U
C25 C 1.0766(2) 1.1494(4) 0.07042(11) 0.0290(7) Uani 1 1 d . .
H25A H 1.1203 1.0634 0.0628 0.043 Uiso 1 1 calc R U
H25B H 1.0990 1.1916 0.1013 0.043 Uiso 1 1 calc R U
H25C H 1.0722 1.2457 0.0490 0.043 Uiso 1 1 calc R U
C14 C 1.2658(2) 1.1275(5) 0.23233(12) 0.0416(9) Uani 1 1 d . .
H14A H 1.3197 1.1752 0.2531 0.062 Uiso 1 1 calc R U
H14B H 1.2421 1.2127 0.2089 0.062 Uiso 1 1 calc R U
H14C H 1.2846 1.0233 0.2180 0.062 Uiso 1 1 calc R U
C26 C 0.9067(2) 1.1982(4) 0.07700(11) 0.0305(8) Uani 1 1 d . .
H26A H 0.8451 1.1435 0.0727 0.046 Uiso 1 1 calc R U
H26B H 0.9048 1.2956 0.0561 0.046 Uiso 1 1 calc R U
H26C H 0.9239 1.2395 0.1083 0.046 Uiso 1 1 calc R U
C15 C 0.5811(2) 0.7782(4) 0.07060(10) 0.0257(7) Uani 1 1 d . .
H15 H 0.5247 0.7626 0.0848 0.031 Uiso 1 1 calc R U
C21 C 1.07483(19) 0.7374(4) 0.09630(9) 0.0197(6) Uani 1 1 d . .
H21 H 1.1338 0.8062 0.1030 0.024 Uiso 1 1 calc R U
C16 C 0.5628(2) 0.6877(4) 0.02468(11) 0.0382(9) Uani 1 1 d . .
H16A H 0.5056 0.7337 0.0061 0.057 Uiso 1 1 calc R U
H16B H 0.5554 0.5639 0.0292 0.057 Uiso 1 1 calc R U
H16C H 0.6155 0.7073 0.0093 0.057 Uiso 1 1 calc R U
C22 C 1.0614(2) 0.6753(4) 0.04707(10) 0.0274(7) Uani 1 1 d . .
H22A H 1.0607 0.7746 0.0269 0.041 Uiso 1 1 calc R U
H22B H 1.0021 0.6132 0.0393 0.041 Uiso 1 1 calc R U
H22C H 1.1129 0.5985 0.0435 0.041 Uiso 1 1 calc R U
C17 C 0.5961(3) 0.9714(4) 0.06528(12) 0.0413(9) Uani 1 1 d . .
H17A H 0.5408 1.0217 0.0462 0.062 Uiso 1 1 calc R U
H17B H 0.6506 0.9899 0.0510 0.062 Uiso 1 1 calc R U
H17C H 0.6067 1.0264 0.0952 0.062 Uiso 1 1 calc R U
C23 C 1.0841(2) 0.5859(4) 0.12950(10) 0.0289(7) Uani 1 1 d . .
H23A H 1.1002 0.6291 0.1607 0.043 Uiso 1 1 calc R U
H23B H 1.1333 0.5081 0.1235 0.043 Uiso 1 1 calc R U
H23C H 1.0247 0.5235 0.1256 0.043 Uiso 1 1 calc R U
C18 C 0.6627(2) 0.4541(4) 0.11332(10) 0.0232(7) Uani 1 1 d . .
H18 H 0.6636 0.4044 0.0827 0.028 Uiso 1 1 calc R U
O2 O 1.19431(14) 1.0857(3) 0.25710(7) 0.0344(6) Uani 1 1 d . .
C32 C 0.3440(2) 0.8030(5) 0.12987(12) 0.0374(9) Uani 1 1 d . .
H32 H 0.3574 0.8211 0.1618 0.045 Uiso 1 1 calc R U
C31 C 0.3315(2) 0.6370(5) 0.11309(12) 0.0395(9) Uani 1 1 d . .
H31 H 0.3360 0.5426 0.1335 0.047 Uiso 1 1 calc R U
C30 C 0.3124(2) 0.6079(5) 0.06687(13) 0.0428(10) Uani 1 1 d . .
H30 H 0.3047 0.4938 0.0554 0.051 Uiso 1 1 calc R U
C33 C 0.3515(3) 1.1248(5) 0.11951(17) 0.0636(13) Uani 1 1 d . .
H33A H 0.3973 1.1236 0.1479 0.095 Uiso 1 1 calc R U
H33B H 0.2921 1.1701 0.1253 0.095 Uiso 1 1 calc R U
H33C H 0.3743 1.1981 0.0973 0.095 Uiso 1 1 calc R U
P2 P 0.97702(5) 0.87825(10) 0.10484(2) 0.01725(16) Uani 1 1 d . .
C4 C 0.5887(2) 0.9096(4) 0.21659(10) 0.0231(7) Uani 1 1 d . .

loop_
_atom_site_aniso_label
_atom_site_aniso_U_11
_atom_site_aniso_U_22
_atom_site_aniso_U_33
_atom_site_aniso_U_23
_atom_site_aniso_U_13
_atom_site_aniso_U_12
Pd1 0.01626(11) 0.02207(12) 0.01442(11) -0.00290(9) 0.00359(8) -0.00383(10)
O1 0.0186(12) 0.0511(15) 0.0275(13) -0.0084(11) 0.0100(10) 0.0030(10)
Cl1 0.0258(4) 0.0507(5) 0.0177(4) -0.0147(3) 0.0063(3) -0.0061(4)
N1 0.0168(13) 0.0252(13) 0.0150(12) -0.0042(10) 0.0031(10) -0.0038(10)
P1 0.0158(4) 0.0194(4) 0.0185(4) -0.0030(3) 0.0029(3) -0.0022(3)
C1 0.0188(15) 0.0172(14) 0.0146(14) 0.0025(11) 0.0039(12) -0.0002(12)
C28 0.037(2) 0.065(3) 0.051(3) 0.015(2) 0.017(2) 0.001(2)
C29 0.036(2) 0.072(3) 0.033(2) -0.007(2) 0.0056(17) 0.005(2)
C2 0.0211(15) 0.0180(15) 0.0171(15) 0.0002(11) 0.0037(12) 0.0006(12)
C3 0.0208(16) 0.0240(16) 0.0193(15) -0.0012(12) 0.0047(13) -0.0030(12)
C5 0.0237(16) 0.0245(16) 0.0182(15) -0.0061(12) 0.0056(13) 0.0028(13)
C27 0.0249(19) 0.048(2) 0.052(2) -0.004(2) 0.0162(17) -0.0063(17)
C6 0.0233(16) 0.0197(15) 0.0199(16) -0.0035(12) 0.0022(13) -0.0026(12)
C9 0.0194(16) 0.0254(16) 0.0224(16) -0.0019(13) 0.0061(13) -0.0033(13)
C8 0.0182(15) 0.0221(15) 0.0168(15) -0.0014(12) 0.0031(12) -0.0012(12)
C7 0.0178(15) 0.0173(15) 0.0159(15) -0.0009(11) 0.0001(12) -0.0011(11)
C10 0.0177(16) 0.0283(17) 0.0230(16) -0.0072(13) 0.0013(13) -0.0026(13)
C20 0.043(2) 0.0268(18) 0.035(2) 0.0022(15) 0.0070(16) 0.0039(16)
C11 0.0250(17) 0.0318(18) 0.0144(15) -0.0028(13) -0.0010(13) 0.0015(14)
C19 0.033(2) 0.0264(18) 0.071(3) -0.0056(18) 0.0243(19) -0.0063(15)
C12 0.0207(16) 0.0273(17) 0.0188(16) 0.0008(12) 0.0057(13) -0.0028(13)
C24 0.0253(17) 0.0214(16) 0.0197(16) 0.0019(12) 0.0054(13) -0.0015(13)
C13 0.036(2) 0.042(2) 0.033(2) -0.0115(16) 0.0186(16) -0.0092(16)
C25 0.0297(18) 0.0254(17) 0.0334(19) 0.0071(14) 0.0098(15) -0.0026(14)
C14 0.0244(19) 0.062(3) 0.036(2) -0.0139(19) 0.0009(16) -0.0158(18)
C26 0.0301(18) 0.0264(18) 0.0353(19) 0.0044(14) 0.0064(15) 0.0036(14)
C15 0.0196(16) 0.0309(18) 0.0251(17) -0.0034(14) 0.0002(13) 0.0021(13)
C21 0.0176(14) 0.0226(15) 0.0190(15) -0.0004(12) 0.0035(12) -0.0016(12)
C16 0.035(2) 0.041(2) 0.032(2) -0.0061(16) -0.0101(16) 0.0042(16)
C22 0.0273(18) 0.0323(18) 0.0247(17) -0.0032(14) 0.0098(14) 0.0060(14)
C17 0.053(2) 0.0272(19) 0.038(2) 0.0026(16) -0.0065(18) 0.0069(17)
C23 0.0351(19) 0.0259(17) 0.0263(18) 0.0026(14) 0.0074(15) 0.0018(14)
C18 0.0262(17) 0.0199(15) 0.0249(17) -0.0043(12) 0.0079(14) -0.0036(13)
O2 0.0213(12) 0.0521(15) 0.0279(13) -0.0133(11) 0.0000(10) -0.0125(11)
C32 0.0194(17) 0.056(2) 0.035(2) -0.0094(18) 0.0019(15) 0.0025(16)
C31 0.0269(19) 0.049(2) 0.040(2) -0.0020(17) -0.0014(17) 0.0093(17)
C30 0.0258(19) 0.051(2) 0.048(2) -0.015(2) -0.0045(17) 0.0047(17)
C33 0.050(3) 0.050(3) 0.096(4) -0.015(3) 0.026(3) -0.015(2)
P2 0.0165(4) 0.0207(4) 0.0148(4) -0.0009(3) 0.0038(3) -0.0029(3)
C4 0.0201(16) 0.0284(17) 0.0214(16) 0.0005(13) 0.0058(13) 0.0042(13)

loop_
_atom_type_symbol
_atom_type_description
_atom_type_scat_dispersion_real
_atom_type_scat_dispersion_imag
_atom_type_scat_source
C C 0.0033 0.0016 'International Tables Vol C Tables 4.2.6.8 and 6.1.1.4'
H H 0.0000 0.0000 'International Tables Vol C Tables 4.2.6.8 and 6.1.1.4'
N N 0.0061 0.0033 'International Tables Vol C Tables 4.2.6.8 and 6.1.1.4'
O O 0.0106 0.0060 'International Tables Vol C Tables 4.2.6.8 and 6.1.1.4'
P P 0.1023 0.0942 'International Tables Vol C Tables 4.2.6.8 and 6.1.1.4'
Cl Cl 0.1484 0.1585 'International Tables Vol C Tables 4.2.6.8 and 6.1.1.4'
Pd Pd -0.9988 1.0072 'International Tables Vol C Tables 4.2.6.8 and 6.1.1.4'

loop_
_geom_angle_atom_site_label_1
_geom_angle_atom_site_label_2
_geom_angle_atom_site_label_3
_geom_angle
N1 Pd1 P1 84.78(7)
N1 Pd1 P2 84.71(7)
P1 Pd1 P2 169.28(3)
N1 Pd1 Cl1 178.09(7)
P1 Pd1 Cl1 94.00(4)
P2 Pd1 Cl1 96.45(4)
C4 O1 C13 116.1(2)
C7 N1 C1 122.9(2)
C7 N1 Pd1 118.57(18)
C1 N1 Pd1 118.29(18)
C2 P1 C18 110.79(13)
C2 P1 C15 103.50(13)
C18 P1 C15 107.28(14)
C2 P1 Pd1 99.69(10)
C18 P1 Pd1 115.88(10)
C15 P1 Pd1 118.60(11)
C6 C1 N1 125.2(2)
C6 C1 C2 116.2(2)
N1 C1 C2 118.5(2)
C27 C28 C29 120.5(4)
C27 C28 H28 119.7
C29 C28 H28 119.7
C30 C29 C28 120.2(4)
C30 C29 H29 119.9
C28 C29 H29 119.9
C3 C2 C1 121.1(3)
C3 C2 P1 122.3(2)
C1 C2 P1 115.9(2)
C4 C3 C2 121.1(3)
C4 C3 H3 119.5
C2 C3 H3 119.5
C6 C5 C4 120.2(3)
C6 C5 H5 119.9
C4 C5 H5 119.9
C32 C27 C28 118.2(4)
C32 C27 C33 121.0(4)
C28 C27 C33 120.8(4)
C5 C6 C1 122.1(3)
C5 C6 H6 119.0
C1 C6 H6 119.0
C10 C9 C8 120.4(3)
C10 C9 H9 119.8
C8 C9 H9 119.8
C7 C8 C9 121.3(3)
C7 C8 P2 115.4(2)
C9 C8 P2 122.9(2)
N1 C7 C8 119.8(2)
N1 C7 C12 123.5(2)
C8 C7 C12 116.4(3)
O2 C10 C9 125.5(3)
O2 C10 C11 115.8(3)
C9 C10 C11 118.6(3)
C18 C20 H20A 109.5
C18 C20 H20B 109.5
H20A C20 H20B 109.5
C18 C20 H20C 109.5
H20A C20 H20C 109.5
H20B C20 H20C 109.5
C12 C11 C10 121.3(3)
C12 C11 H11 119.4
C10 C11 H11 119.4
C18 C19 H19A 109.5
C18 C19 H19B 109.5
H19A C19 H19B 109.5
C18 C19 H19C 109.5
H19A C19 H19C 109.5
H19B C19 H19C 109.5
C11 C12 C7 121.6(3)
C11 C12 H12 119.2
C7 C12 H12 119.2
C26 C24 C25 111.7(2)
C26 C24 P2 108.9(2)
C25 C24 P2 114.6(2)
C26 C24 H24 107.1
C25 C24 H24 107.1
P2 C24 H24 107.1
O1 C13 H13A 109.5
O1 C13 H13B 109.5
H13A C13 H13B 109.5
O1 C13 H13C 109.5
H13A C13 H13C 109.5
H13B C13 H13C 109.5
C24 C25 H25A 109.5
C24 C25 H25B 109.5
H25A C25 H25B 109.5
C24 C25 H25C 109.5
H25A C25 H25C 109.5
H25B C25 H25C 109.5
O2 C14 H14A 109.5
O2 C14 H14B 109.5
H14A C14 H14B 109.5
O2 C14 H14C 109.5
H14A C14 H14C 109.5
H14B C14 H14C 109.5
C24 C26 H26A 109.5
C24 C26 H26B 109.5
H26A C26 H26B 109.5
C24 C26 H26C 109.5
H26A C26 H26C 109.5
H26B C26 H26C 109.5
C16 C15 C17 111.3(3)
C16 C15 P1 112.5(2)
C17 C15 P1 109.1(2)
C16 C15 H15 108.0
C17 C15 H15 108.0
P1 C15 H15 108.0
C22 C21 C23 111.4(2)
C22 C21 P2 110.8(2)
C23 C21 P2 110.0(2)
C22 C21 H21 108.2
C23 C21 H21 108.2
P2 C21 H21 108.2
C15 C16 H16A 109.5
C15 C16 H16B 109.5
H16A C16 H16B 109.5
C15 C16 H16C 109.5
H16A C16 H16C 109.5
H16B C16 H16C 109.5
C21 C22 H22A 109.5
C21 C22 H22B 109.5
H22A C22 H22B 109.5
C21 C22 H22C 109.5
H22A C22 H22C 109.5
H22B C22 H22C 109.5
C15 C17 H17A 109.5
C15 C17 H17B 109.5
H17A C17 H17B 109.5
C15 C17 H17C 109.5
H17A C17 H17C 109.5
H17B C17 H17C 109.5
C21 C23 H23A 109.5
C21 C23 H23B 109.5
H23A C23 H23B 109.5
C21 C23 H23C 109.5
H23A C23 H23C 109.5
H23B C23 H23C 109.5
C20 C18 C19 110.9(3)
C20 C18 P1 109.5(2)
C19 C18 P1 114.3(2)
C20 C18 H18 107.3
C19 C18 H18 107.3
P1 C18 H18 107.3
C10 O2 C14 116.9(2)
C27 C32 C31 121.1(3)
C27 C32 H32 119.5
C31 C32 H32 119.5
C30 C31 C32 120.4(4)
C30 C31 H31 119.8
C32 C31 H31 119.8
C29 C30 C31 119.6(4)
C29 C30 H30 120.2
C31 C30 H30 120.2
C27 C33 H33A 109.5
C27 C33 H33B 109.5
H33A C33 H33B 109.5
C27 C33 H33C 109.5
H33A C33 H33C 109.5
H33B C33 H33C 109.5
C8 P2 C24 110.31(14)
C8 P2 C21 106.07(13)
C24 P2 C21 106.44(13)
C8 P2 Pd1 99.82(10)
C24 P2 Pd1 112.79(10)
C21 P2 Pd1 120.82(10)
C3 C4 O1 117.1(3)
C3 C4 C5 119.1(3)
O1 C4 C5 123.6(3)

loop_
_geom_bond_atom_site_label_1
_geom_bond_atom_site_label_2
_geom_bond_distance
Pd1 N1 2.039(2)
Pd1 P1 2.2923(9)
Pd1 P2 2.2998(9)
Pd1 Cl1 2.3320(9)
O1 C4 1.393(3)
O1 C13 1.425(4)
N1 C7 1.410(3)
N1 C1 1.414(3)
P1 C2 1.808(3)
P1 C18 1.843(3)
P1 C15 1.847(3)
C1 C6 1.409(4)
C1 C2 1.425(4)
C28 C27 1.396(5)
C28 C29 1.397(5)
C28 H28 0.9500
C29 C30 1.372(5)
C29 H29 0.9500
C2 C3 1.404(4)
C3 C4 1.377(4)
C3 H3 0.9500
C5 C6 1.399(4)
C5 C4 1.399(4)
C5 H5 0.9500
C27 C32 1.382(5)
C27 C33 1.518(5)
C6 H6 0.9500
C9 C10 1.387(4)
C9 C8 1.414(4)
C9 H9 0.9500
C8 C7 1.413(4)
C8 P2 1.814(3)
C7 C12 1.416(4)
C10 O2 1.384(3)
C10 C11 1.397(4)
C20 C18 1.521(4)
C20 H20A 0.9800
C20 H20B 0.9800
C20 H20C 0.9800
C11 C12 1.382(4)
C11 H11 0.9500
C19 C18 1.539(4)
C19 H19A 0.9800
C19 H19B 0.9800
C19 H19C 0.9800
C12 H12 0.9500
C24 C26 1.536(4)
C24 C25 1.545(4)
C24 P2 1.847(3)
C24 H24 1.0000
C13 H13A 0.9800
C13 H13B 0.9800
C13 H13C 0.9800
C25 H25A 0.9800
C25 H25B 0.9800
C25 H25C 0.9800
C14 O2 1.425(4)
C14 H14A 0.9800
C14 H14B 0.9800
C14 H14C 0.9800
C26 H26A 0.9800
C26 H26B 0.9800
C26 H26C 0.9800
C15 C16 1.525(4)
C15 C17 1.530(4)
C15 H15 1.0000
C21 C22 1.530(4)
C21 C23 1.532(4)
C21 P2 1.853(3)
C21 H21 1.0000
C16 H16A 0.9800
C16 H16B 0.9800
C16 H16C 0.9800
C22 H22A 0.9800
C22 H22B 0.9800
C22 H22C 0.9800
C17 H17A 0.9800
C17 H17B 0.9800
C17 H17C 0.9800
C23 H23A 0.9800
C23 H23B 0.9800
C23 H23C 0.9800
C18 H18 1.0000
C32 C31 1.384(5)
C32 H32 0.9500
C31 C30 1.381(5)
C31 H31 0.9500
C30 H30 0.9500
C33 H33A 0.9800
C33 H33B 0.9800
C33 H33C 0.9800

loop_
_geom_torsion_atom_site_label_1
_geom_torsion_atom_site_label_2
_geom_torsion_atom_site_label_3
_geom_torsion_atom_site_label_4
_geom_torsion
C7 N1 C1 C6 17.6(4)
Pd1 N1 C1 C6 -156.2(2)
C7 N1 C1 C2 -166.5(2)
Pd1 N1 C1 C2 19.7(3)
C27 C28 C29 C30 0.2(6)
C6 C1 C2 C3 -5.0(4)
N1 C1 C2 C3 178.7(3)
C6 C1 C2 P1 165.4(2)
N1 C1 C2 P1 -10.9(3)
C18 P1 C2 C3 -68.4(3)
C15 P1 C2 C3 46.3(3)
Pd1 P1 C2 C3 169.1(2)
C18 P1 C2 C1 121.3(2)
C15 P1 C2 C1 -124.0(2)
Pd1 P1 C2 C1 -1.3(2)
C1 C2 C3 C4 1.1(4)
P1 C2 C3 C4 -168.7(2)
C29 C28 C27 C32 -0.7(5)
C29 C28 C27 C33 179.5(3)
C4 C5 C6 C1 -1.0(4)
N1 C1 C6 C5 -179.0(3)
C2 C1 C6 C5 5.0(4)
C10 C9 C8 C7 1.2(4)
C10 C9 C8 P2 -171.3(2)
C1 N1 C7 C8 -159.0(3)
Pd1 N1 C7 C8 14.8(3)
C1 N1 C7 C12 27.0(4)
Pd1 N1 C7 C12 -159.2(2)
C9 C8 C7 N1 179.3(3)
P2 C8 C7 N1 -7.7(3)
C9 C8 C7 C12 -6.3(4)
P2 C8 C7 C12 166.8(2)
C8 C9 C10 O2 -178.0(3)
C8 C9 C10 C11 4.0(4)
O2 C10 C11 C12 177.9(3)
C9 C10 C11 C12 -3.9(5)
C10 C11 C12 C7 -1.5(5)
N1 C7 C12 C11 -179.3(3)
C8 C7 C12 C11 6.4(4)
C2 P1 C15 C16 -171.3(2)
C18 P1 C15 C16 -54.1(3)
Pd1 P1 C15 C16 79.5(2)
C2 P1 C15 C17 64.7(3)
C18 P1 C15 C17 -178.1(2)
Pd1 P1 C15 C17 -44.4(3)
C2 P1 C18 C20 -66.1(2)
C15 P1 C18 C20 -178.4(2)
Pd1 P1 C18 C20 46.5(2)
C2 P1 C18 C19 59.0(3)
C15 P1 C18 C19 -53.3(3)
Pd1 P1 C18 C19 171.7(2)
C9 C10 O2 C14 1.7(4)
C11 C10 O2 C14 179.7(3)
C28 C27 C32 C31 0.5(5)
C33 C27 C32 C31 -179.7(3)
C27 C32 C31 C30 0.3(5)
C28 C29 C30 C31 0.6(5)
C32 C31 C30 C29 -0.9(5)
C7 C8 P2 C24 117.4(2)
C9 C8 P2 C24 -69.7(3)
C7 C8 P2 C21 -127.8(2)
C9 C8 P2 C21 45.1(3)
C7 C8 P2 Pd1 -1.5(2)
C9 C8 P2 Pd1 171.4(2)
C26 C24 P2 C8 -59.0(2)
C25 C24 P2 C8 66.9(2)
C26 C24 P2 C21 -173.7(2)
C25 C24 P2 C21 -47.8(2)
C26 C24 P2 Pd1 51.6(2)
C25 C24 P2 Pd1 177.55(18)
C22 C21 P2 C8 -179.4(2)
C23 C21 P2 C8 57.0(2)
C22 C21 P2 C24 -61.9(2)
C23 C21 P2 C24 174.5(2)
C22 C21 P2 Pd1 68.3(2)
C23 C21 P2 Pd1 -55.2(2)
C2 C3 C4 O1 178.7(3)
C2 C3 C4 C5 3.1(4)
C13 O1 C4 C3 144.6(3)
C13 O1 C4 C5 -40.0(4)
C6 C5 C4 C3 -3.1(4)
C6 C5 C4 O1 -178.4(3)
